data_1570120
loop_
_publ_author_name
'Polukeev, Alexey V.'
'Capelli, Silvia C.'
'Wendt, Ola F.'

_publ_section_title
;
 Unravelling strong temperature-dependence of <i>J</i><sub>HD</sub> in
 transition metal hydrides: solvation and non-covalent interactions
 <i>versus</i> temperature-elastic H-H bonds.
;
_journal_issue 43
_journal_name_full 'Chemical science'
_journal_page_first 12308
_journal_page_last 12320
_journal_paper_doi 10.1039/d3sc04197b
_journal_volume 14
_journal_year 2023
_chemical_formula_sum 'C22 H41 Ir O2 P2'
_chemical_formula_weight 591.69
_chemical_name_common '[2,6-(tBu2PO)2-C6H3]IrH2'
_space_group_crystal_system monoclinic
_space_group_IT_number 14
_space_group_name_Hall '-P 2ybc'
_space_group_name_H-M_alt 'P 1 21/c 1'
_atom_sites_solution_hydrogens difmap
_atom_sites_solution_primary direct
_atom_sites_solution_secondary difmap
_audit_creation_method SHELXL-2014/7
_audit_update_record
;
2023-05-15 deposited with the CCDC.	2023-10-13 downloaded from the CCDC.
;
_cell_angle_alpha 90
_cell_angle_beta 114.88(2)
_cell_angle_gamma 90
_cell_formula_units_Z 4
_cell_length_a 16.639(9)
_cell_length_b 10.593(5)
_cell_length_c 15.698(8)
_cell_measurement_reflns_used 550
_cell_measurement_temperature 100(2)
_cell_measurement_theta_max 84.244
_cell_measurement_theta_min 9.365
_cell_volume 2510(2)
_computing_cell_refinement 'SXD2001 (Gutmann, 2005)'
_computing_data_collection SECI
_computing_data_reduction 'SXD2001 (Gutmann, 2005)'
_computing_molecular_graphics 'Mercury 3.6, (CCDC 2015)'
_computing_publication_material 'Mercury 3.6, (CCDC 2015)'
_computing_structure_refinement 'SHELXL-2014/7 (Sheldrick, 2014)'
_computing_structure_solution 'SHELXS-97 (Sheldrick, 1990)'
_diffrn_ambient_temperature 100(2)
_diffrn_detector 'scintillation counters'
_diffrn_detector_area_resol_mean 0.33
_diffrn_detector_details
;
Array of eleven flat square fiber-otpically coupled scintillator PSD 
with 64 x 64 pixels and active area of 192 x 192 mm each
(resolution: 0.33 by 0.33 pixels/mm)
;
_diffrn_measured_fraction_theta_full 0.542
_diffrn_measured_fraction_theta_max 0.040
_diffrn_measurement_device_type 'time-of-flight diffractometer'
_diffrn_measurement_method 'time-of-flight profile data'
_diffrn_radiation_type neutron
_diffrn_radiation_wavelength_id white-beam
_diffrn_reflns_av_unetI/netI 0.0934
_diffrn_reflns_Laue_measured_fraction_full 0.542
_diffrn_reflns_Laue_measured_fraction_max 0.040
_diffrn_reflns_limit_h_max 50
_diffrn_reflns_limit_h_min -29
_diffrn_reflns_limit_k_max 16
_diffrn_reflns_limit_k_min -23
_diffrn_reflns_limit_l_max 25
_diffrn_reflns_limit_l_min -27
_diffrn_reflns_number 8173
_diffrn_reflns_point_group_measured_fraction_full 0.542
_diffrn_reflns_point_group_measured_fraction_max 0.040
_diffrn_reflns_theta_full 46.054
_diffrn_reflns_theta_max 84.244
_diffrn_reflns_theta_min 9.365
_diffrn_source 'spallation source'
_exptl_absorpt_coefficient_mu 0.036
_exptl_absorpt_correction_type none
_exptl_crystal_colour 'dark red'
_exptl_crystal_density_diffrn 1.566
_exptl_crystal_density_meas ?
_exptl_crystal_density_method none
_exptl_crystal_description prismatic
_exptl_crystal_F_000 1184
_refine_diff_density_max 1.980
_refine_diff_density_min -2.271
_refine_diff_density_rms 0.386
_refine_ls_extinction_coef 0.00047(6)
_refine_ls_extinction_expression Fc^*^=kFc[1+0.001xFc^2^\l^3^/sin(2\q)]^-1/4^
_refine_ls_extinction_method 'SHELXL-2014/7 (Sheldrick 2014'
_refine_ls_goodness_of_fit_ref 1.101
_refine_ls_hydrogen_treatment refall
_refine_ls_matrix_type full
_refine_ls_number_parameters 439
_refine_ls_number_reflns 8173
_refine_ls_number_restraints 0
_refine_ls_restrained_S_all 1.101
_refine_ls_R_factor_all 0.1044
_refine_ls_R_factor_gt 0.1010
_refine_ls_shift/su_max 0.000
_refine_ls_shift/su_mean 0.000
_refine_ls_structure_factor_coef Fsqd
_refine_ls_weighting_details 'w=1/[\s^2^(Fo^2^)+(0.2000P)^2^] where P=(Fo^2^+2Fc^2^)/3'
_refine_ls_weighting_scheme calc
_refine_ls_wR_factor_gt 0.2501
_refine_ls_wR_factor_ref 0.2555
_reflns_Friedel_coverage 0.000
_reflns_number_gt 7878
_reflns_number_total 8173
_reflns_threshold_expression 'I > 2\s(I)'
_cod_data_source_file d3sc04197b2.cif
_cod_data_source_block irh2_100_li
_cod_depositor_comments
;
The following automatic conversions were performed:

data item '_exptl_crystal_density_meas' value 'not measured' was
changed to '?' -- the value is perceived as not measured.

Automatic conversion script
Id: cif_fix_values 8170 2020-07-09 18:12:32Z antanas 

 Adding full bibliography for 1570117--1570122.cif.
;
_cod_original_sg_symbol_H-M 'P 21/c'
_cod_database_code 1570120
_shelx_shelxl_version_number 2014/7
_shelx_space_group_comment
;
The symmetry employed for this shelxl refinement is uniquely defined
by the following loop, which should always be used as a source of
symmetry information in preference to the above space-group names.
They are only intended as comments.
;

loop_
_space_group_symop_operation_xyz
'x, y, z'
'-x, y+1/2, -z+1/2'
'-x, -y, -z'
'x, -y-1/2, z-1/2'

loop_
_atom_site_label
_atom_site_type_symbol
_atom_site_fract_x
_atom_site_fract_y
_atom_site_fract_z
_atom_site_U_iso_or_equiv
_atom_site_adp_type
_atom_site_occupancy
_atom_site_site_symmetry_order
_atom_site_calc_flag
_atom_site_refinement_flags_posn
_atom_site_refinement_flags_adp
_atom_site_refinement_flags_occupancy
_atom_site_disorder_assembly
_atom_site_disorder_group
Ir1 Ir 0.77770(15) 0.0348(2) 0.07888(18) 0.0103(5) Uani 1 1 d . . . . .
H1 H 0.8651(7) 0.1152(13) 0.1404(10) 0.051(4) Uani 1 1 d . . . . .
H2 H 0.7998(12) 0.0993(15) 0.1770(10) 0.064(4) Uani 1 1 d . . . . .
P1 P 0.6893(3) 0.1893(5) -0.0161(4) 0.0079(9) Uani 1 1 d . . . . .
P2 P 0.8326(3) -0.1626(5) 0.1287(4) 0.0093(9) Uani 1 1 d . . . . .
O1 O 0.6156(3) 0.1151(4) -0.1112(3) 0.0093(8) Uani 1 1 d . . . . .
O2 O 0.7702(3) -0.2596(5) 0.0415(3) 0.0119(9) Uani 1 1 d . . . . .
C1 C 0.6936(2) -0.0704(4) -0.0327(3) 0.0085(7) Uani 1 1 d . . . . .
C2 C 0.6239(2) -0.0145(4) -0.1105(3) 0.0078(7) Uani 1 1 d . . . . .
C3 C 0.5636(2) -0.0855(4) -0.1858(3) 0.0096(7) Uani 1 1 d . . . . .
C4 C 0.5729(3) -0.2166(4) -0.1823(3) 0.0127(8) Uani 1 1 d . . . . .
C5 C 0.6417(2) -0.2781(4) -0.1065(3) 0.0114(8) Uani 1 1 d . . . . .
C6 C 0.7012(2) -0.2021(4) -0.0334(3) 0.0087(7) Uani 1 1 d . . . . .
H3 H 0.5110(6) -0.0392(10) -0.2441(7) 0.029(2) Uani 1 1 d . . . . .
H4 H 0.5266(6) -0.2741(10) -0.2394(7) 0.029(2) Uani 1 1 d . . . . .
H5 H 0.6490(6) -0.3785(9) -0.1060(8) 0.032(2) Uani 1 1 d . . . . .
C7 C 0.6121(3) 0.2719(4) 0.0235(3) 0.0124(8) Uani 1 1 d . . . . .
C8 C 0.5434(3) 0.3583(5) -0.0508(4) 0.0195(9) Uani 1 1 d . . . . .
C9 C 0.6658(4) 0.3487(6) 0.1132(4) 0.0321(14) Uani 1 1 d . . . . .
C10 C 0.5622(4) 0.1646(5) 0.0472(4) 0.0270(12) Uani 1 1 d . . . . .
C11 C 0.7421(2) 0.2929(4) -0.0749(3) 0.0121(8) Uani 1 1 d . . . . .
C12 C 0.6750(3) 0.3573(5) -0.1649(3) 0.0161(9) Uani 1 1 d . . . . .
C13 C 0.8024(3) 0.3912(5) -0.0051(4) 0.0280(12) Uani 1 1 d . . . . .
C14 C 0.8003(3) 0.2030(5) -0.1031(4) 0.0252(12) Uani 1 1 d . . . . .
C15 C 0.8124(3) -0.2313(5) 0.2278(3) 0.0167(9) Uani 1 1 d . . . . .
C16 C 0.8541(4) -0.1469(5) 0.3153(4) 0.0291(12) Uani 1 1 d . . . . .
C17 C 0.7104(3) -0.2289(6) 0.1934(5) 0.0319(13) Uani 1 1 d . . . . .
C18 C 0.8466(4) -0.3687(5) 0.2533(4) 0.0259(11) Uani 1 1 d . . . . .
C19 C 0.9447(2) -0.1994(4) 0.1336(3) 0.0129(8) Uani 1 1 d . . . . .
C20 C 1.0166(3) -0.1570(5) 0.2292(4) 0.0228(11) Uani 1 1 d . . . . .
C21 C 0.9518(3) -0.1198(5) 0.0548(4) 0.0220(11) Uani 1 1 d . . . . .
C22 C 0.9571(3) -0.3384(4) 0.1149(4) 0.0186(9) Uani 1 1 d . . . . .
H8A H 0.5733(8) 0.4451(13) -0.0618(9) 0.044(3) Uiso 1 1 d . . . . .
H8B H 0.4932(7) 0.3857(11) -0.0260(9) 0.038(2) Uiso 1 1 d . . . . .
H8C H 0.5090(7) 0.3104(12) -0.1181(9) 0.042(3) Uiso 1 1 d . . . . .
H9A H 0.6206(8) 0.3802(14) 0.1445(10) 0.050(3) Uiso 1 1 d . . . . .
H9B H 0.6969(9) 0.4274(15) 0.1007(11) 0.055(4) Uiso 1 1 d . . . . .
H9C H 0.7166(9) 0.2914(15) 0.1681(11) 0.056(4) Uiso 1 1 d . . . . .
H10A H 0.6072(9) 0.1020(14) 0.0994(11) 0.052(3) Uiso 1 1 d . . . . .
H10B H 0.5209(8) 0.1111(13) -0.0159(10) 0.048(3) Uiso 1 1 d . . . . .
H10C H 0.5164(8) 0.2067(13) 0.0734(10) 0.051(3) Uiso 1 1 d . . . . .
H12A H 0.6305(7) 0.2902(11) -0.2133(8) 0.035(2) Uiso 1 1 d . . . . .
H12B H 0.6353(8) 0.4280(12) -0.1503(9) 0.041(3) Uiso 1 1 d . . . . .
H12C H 0.7120(7) 0.4064(12) -0.1986(9) 0.039(3) Uiso 1 1 d . . . . .
H13A H 0.8463(8) 0.3507(13) 0.0615(10) 0.049(3) Uiso 1 1 d . . . . .
H13B H 0.8429(8) 0.4351(13) -0.0348(10) 0.049(3) Uiso 1 1 d . . . . .
H13C H 0.7640(9) 0.4663(15) 0.0098(11) 0.053(3) Uiso 1 1 d . . . . .
H14A H 0.7594(8) 0.1274(13) -0.1513(10) 0.046(3) Uiso 1 1 d . . . . .
H14B H 0.8323(8) 0.2566(13) -0.1388(10) 0.045(3) Uiso 1 1 d . . . . .
H14C H 0.8506(8) 0.1559(13) -0.0436(9) 0.045(3) Uiso 1 1 d . . . . .
H16A H 0.9253(9) -0.1481(14) 0.3468(11) 0.055(3) Uiso 1 1 d . . . . .
H16B H 0.8303(10) -0.1765(16) 0.3659(12) 0.061(4) Uiso 1 1 d . . . . .
H16C H 0.8372(9) -0.0489(15) 0.2989(11) 0.056(4) Uiso 1 1 d . . . . .
H17A H 0.6946(9) -0.2638(14) 0.2493(11) 0.054(3) Uiso 1 1 d . . . . .
H17B H 0.6842(10) -0.1377(16) 0.1739(11) 0.059(4) Uiso 1 1 d . . . . .
H17C H 0.6766(9) -0.2867(14) 0.1320(11) 0.051(3) Uiso 1 1 d . . . . .
H18A H 0.9189(9) -0.3747(13) 0.2864(10) 0.050(3) Uiso 1 1 d . . . . .
H18B H 0.8213(9) -0.4045(15) 0.3028(12) 0.059(4) Uiso 1 1 d . . . . .
H18C H 0.8216(8) -0.4295(13) 0.1923(10) 0.046(3) Uiso 1 1 d . . . . .
H20A H 1.0047(7) -0.0632(12) 0.2469(9) 0.041(3) Uiso 1 1 d . . . . .
H20B H 1.0209(8) -0.2209(13) 0.2865(10) 0.045(3) Uiso 1 1 d . . . . .
H20C H 1.0811(8) -0.1583(12) 0.2266(9) 0.043(3) Uiso 1 1 d . . . . .
H21A H 0.9482(7) -0.0179(12) 0.0683(9) 0.041(3) Uiso 1 1 d . . . . .
H21B H 0.8995(8) -0.1411(13) -0.0129(9) 0.043(3) Uiso 1 1 d . . . . .
H21C H 1.0148(7) -0.1380(12) 0.0528(9) 0.041(3) Uiso 1 1 d . . . . .
H22A H 0.9082(7) -0.3683(12) 0.0457(9) 0.041(3) Uiso 1 1 d . . . . .
H22B H 1.0220(7) -0.3517(12) 0.1154(9) 0.043(3) Uiso 1 1 d . . . . .
H22C H 0.9539(10) -0.4011(15) 0.1680(12) 0.061(4) Uiso 1 1 d . . . . .

loop_
_atom_site_aniso_label
_atom_site_aniso_U_11
_atom_site_aniso_U_22
_atom_site_aniso_U_33
_atom_site_aniso_U_23
_atom_site_aniso_U_13
_atom_site_aniso_U_12
Ir1 0.0103(9) 0.0092(12) 0.0086(12) -0.0016(8) 0.0012(8) 0.0001(8)
H1 0.031(5) 0.040(7) 0.055(9) -0.013(6) -0.007(5) -0.012(5)
H2 0.107(12) 0.062(10) 0.026(7) -0.001(6) 0.031(7) 0.033(9)
P1 0.0080(19) 0.005(2) 0.008(2) -0.0028(16) 0.0005(16) -0.0006(15)
P2 0.0079(18) 0.008(2) 0.008(2) -0.0004(17) -0.0003(16) -0.0010(16)
O1 0.0104(17) 0.0046(19) 0.010(2) -0.0008(14) 0.0010(15) -0.0018(14)
O2 0.0096(18) 0.008(2) 0.012(2) -0.0008(15) -0.0012(15) 0.0019(15)
C1 0.0076(14) 0.0061(17) 0.0085(19) -0.0003(13) 0.0002(12) -0.0012(13)
C2 0.0072(14) 0.0067(18) 0.0079(18) 0.0007(13) 0.0014(12) 0.0005(12)
C3 0.0082(14) 0.0090(19) 0.0079(19) -0.0035(13) -0.0001(13) -0.0024(13)
C4 0.0108(16) 0.011(2) 0.015(2) -0.0027(15) 0.0035(14) -0.0032(14)
C5 0.0101(15) 0.0072(19) 0.015(2) -0.0027(14) 0.0032(14) -0.0021(14)
C6 0.0079(14) 0.0079(18) 0.0082(18) -0.0025(13) 0.0013(12) -0.0007(13)
H3 0.025(4) 0.034(6) 0.014(5) 0.002(4) -0.003(3) 0.008(4)
H4 0.024(4) 0.028(5) 0.025(5) -0.010(4) -0.001(4) -0.005(4)
H5 0.033(5) 0.007(4) 0.047(7) -0.008(4) 0.007(4) -0.003(3)
C7 0.0165(17) 0.013(2) 0.009(2) -0.0002(14) 0.0067(14) 0.0043(15)
C8 0.020(2) 0.019(2) 0.021(3) 0.0034(18) 0.0099(17) 0.0107(18)
C9 0.031(2) 0.036(3) 0.019(3) -0.020(2) 0.000(2) 0.008(2)
C10 0.033(2) 0.019(3) 0.040(3) 0.005(2) 0.026(2) 0.000(2)
C11 0.0092(15) 0.012(2) 0.014(2) 0.0014(14) 0.0041(14) -0.0019(14)
C12 0.0132(17) 0.019(2) 0.013(2) 0.0060(16) 0.0022(14) 0.0001(16)
C13 0.027(2) 0.019(3) 0.024(3) 0.003(2) -0.002(2) -0.015(2)
C14 0.019(2) 0.025(3) 0.040(3) 0.005(2) 0.021(2) 0.0073(19)
C15 0.023(2) 0.017(2) 0.012(2) 0.0024(16) 0.0096(16) 0.0021(17)
C16 0.052(3) 0.019(3) 0.016(3) -0.002(2) 0.014(2) 0.003(2)
C17 0.023(2) 0.039(4) 0.039(4) 0.007(3) 0.019(2) -0.003(2)
C18 0.039(3) 0.013(2) 0.022(3) 0.0067(19) 0.009(2) 0.000(2)
C19 0.0081(15) 0.012(2) 0.016(2) 0.0010(15) 0.0031(14) 0.0008(14)
C20 0.0121(18) 0.023(3) 0.023(3) -0.006(2) -0.0024(16) 0.0006(17)
C21 0.020(2) 0.024(3) 0.028(3) 0.012(2) 0.016(2) 0.0047(18)
C22 0.0156(18) 0.010(2) 0.029(3) -0.0020(18) 0.0082(17) 0.0035(16)

loop_
_atom_type_symbol
_atom_type_description
_atom_type_scat_dispersion_real
_atom_type_scat_dispersion_imag
_atom_type_scat_length_neutron
_atom_type_scat_source
C C 0.0000 0.0000 6.646 'Neutron Data Booklet, Table 1.1-8, ILL Grenoble, France (2003) ISBN 0-9704143-7-4'
H H 0.0000 0.0000 -3.739 'Neutron Data Booklet, Table 1.1-8, ILL Grenoble, France (2003) ISBN 0-9704143-7-4'
O O 0.0000 0.0000 5.805 'Neutron Data Booklet, Table 1.1-8, ILL Grenoble, France (2003) ISBN 0-9704143-7-4'
P P 0.0000 0.0000 5.13 'Neutron Data Booklet, Table 1.1-8, ILL Grenoble, France (2003) ISBN 0-9704143-7-4'
Ir Ir 0.0000 0.0000 10.6 'Neutron Data Booklet, Table 1.1-8, ILL Grenoble, France (2003) ISBN 0-9704143-7-4'

loop_
_geom_angle_atom_site_label_1
_geom_angle_atom_site_label_2
_geom_angle_atom_site_label_3
_geom_angle
_geom_angle_site_symmetry_1
_geom_angle_site_symmetry_3
_geom_angle_publ_flag
H2 Ir1 H1 53.5(9) . . ?
H2 Ir1 C1 149.6(7) . . ?
H1 Ir1 C1 156.9(6) . . ?
H2 Ir1 P2 99.6(6) . . ?
H1 Ir1 P2 98.6(5) . . ?
C1 Ir1 P2 79.99(19) . . ?
H2 Ir1 P1 98.5(6) . . ?
H1 Ir1 P1 100.5(5) . . ?
C1 Ir1 P1 79.13(18) . . ?
P2 Ir1 P1 159.1(2) . . ?
O1 P1 C7 99.6(3) . . ?
O1 P1 C11 98.9(3) . . ?
C7 P1 C11 114.9(3) . . ?
O1 P1 Ir1 105.9(3) . . ?
C7 P1 Ir1 117.6(3) . . ?
C11 P1 Ir1 115.8(3) . . ?
O2 P2 C15 100.0(3) . . ?
O2 P2 C19 99.8(3) . . ?
C15 P2 C19 114.1(3) . . ?
O2 P2 Ir1 105.1(3) . . ?
C15 P2 Ir1 117.0(3) . . ?
C19 P2 Ir1 116.9(3) . . ?
C2 O1 P1 115.2(4) . . ?
C6 O2 P2 115.4(4) . . ?
C6 C1 C2 117.1(3) . . ?
C6 C1 Ir1 121.0(3) . . ?
C2 C1 Ir1 121.8(3) . . ?
O1 C2 C3 119.5(4) . . ?
O1 C2 C1 117.9(4) . . ?
C3 C2 C1 122.6(4) . . ?
H3 C3 C4 121.4(7) . . ?
H3 C3 C2 120.5(7) . . ?
C4 C3 C2 118.1(4) . . ?
H4 C4 C3 119.7(7) . . ?
H4 C4 C5 118.4(7) . . ?
C3 C4 C5 121.9(4) . . ?
H5 C5 C6 121.5(7) . . ?
H5 C5 C4 120.9(7) . . ?
C6 C5 C4 117.6(4) . . ?
O2 C6 C1 118.4(4) . . ?
O2 C6 C5 119.0(4) . . ?
C1 C6 C5 122.6(4) . . ?
C10 C7 C8 108.4(4) . . ?
C10 C7 C9 109.4(4) . . ?
C8 C7 C9 109.7(4) . . ?
C10 C7 P1 104.5(3) . . ?
C8 C7 P1 115.0(3) . . ?
C9 C7 P1 109.6(3) . . ?
H8B C8 H8C 107.3(9) . . ?
H8B C8 H8A 107.4(10) . . ?
H8C C8 H8A 109.0(10) . . ?
H8B C8 C7 108.8(7) . . ?
H8C C8 C7 112.0(8) . . ?
H8A C8 C7 112.1(7) . . ?
H9B C9 H9C 108.0(12) . . ?
H9B C9 H9A 109.0(12) . . ?
H9C C9 H9A 105.0(12) . . ?
H9B C9 C7 113.1(10) . . ?
H9C C9 C7 112.5(9) . . ?
H9A C9 C7 108.9(8) . . ?
H10A C10 H10B 110.0(12) . . ?
H10A C10 H10C 109.5(12) . . ?
H10B C10 H10C 106.0(11) . . ?
H10A C10 C7 111.5(9) . . ?
H10B C10 C7 111.1(8) . . ?
H10C C10 C7 108.6(8) . . ?
C13 C11 C12 110.9(4) . . ?
C13 C11 C14 108.7(4) . . ?
C12 C11 C14 108.0(4) . . ?
C13 C11 P1 110.2(4) . . ?
C12 C11 P1 113.7(3) . . ?
C14 C11 P1 105.0(3) . . ?
H12A C12 H12B 107.8(9) . . ?
H12A C12 H12C 109.4(10) . . ?
H12B C12 H12C 106.8(10) . . ?
H12A C12 C11 111.9(7) . . ?
H12B C12 C11 112.5(8) . . ?
H12C C12 C11 108.3(7) . . ?
H13B C13 H13A 107.5(11) . . ?
H13B C13 H13C 107.7(11) . . ?
H13A C13 H13C 107.3(12) . . ?
H13B C13 C11 108.9(9) . . ?
H13A C13 C11 113.2(9) . . ?
H13C C13 C11 112.0(8) . . ?
H14B C14 H14C 108.6(10) . . ?
H14B C14 H14A 108.6(11) . . ?
H14C C14 H14A 106.6(11) . . ?
H14B C14 C11 109.1(8) . . ?
H14C C14 C11 112.8(8) . . ?
H14A C14 C11 111.0(7) . . ?
C16 C15 C17 108.6(5) . . ?
C16 C15 C18 109.6(4) . . ?
C17 C15 C18 109.5(4) . . ?
C16 C15 P2 110.2(4) . . ?
C17 C15 P2 104.9(4) . . ?
C18 C15 P2 113.9(4) . . ?
H16B C16 H16A 109.6(12) . . ?
H16B C16 H16C 108.5(12) . . ?
H16A C16 H16C 104.3(12) . . ?
H16B C16 C15 108.9(9) . . ?
H16A C16 C15 113.6(9) . . ?
H16C C16 C15 111.9(9) . . ?
H17B C17 H17C 105.3(12) . . ?
H17B C17 H17A 109.7(12) . . ?
H17C C17 H17A 108.5(12) . . ?
H17B C17 C15 112.1(9) . . ?
H17C C17 C15 112.7(9) . . ?
H17A C17 C15 108.5(9) . . ?
H18C C18 H18B 107.7(11) . . ?
H18C C18 H18A 108.7(11) . . ?
H18B C18 H18A 108.5(11) . . ?
H18C C18 C15 111.5(8) . . ?
H18B C18 C15 107.4(9) . . ?
H18A C18 C15 112.8(8) . . ?
C22 C19 C21 108.1(4) . . ?
C22 C19 C20 110.8(4) . . ?
C21 C19 C20 109.4(4) . . ?
C22 C19 P2 113.8(3) . . ?
C21 C19 P2 105.3(3) . . ?
C20 C19 P2 109.3(4) . . ?
H20A C20 H20C 108.3(10) . . ?
H20A C20 H20B 108.2(11) . . ?
H20C C20 H20B 107.3(10) . . ?
H20A C20 C19 111.7(7) . . ?
H20C C20 C19 109.4(8) . . ?
H20B C20 C19 111.8(7) . . ?
H21B C21 H21C 109.0(11) . . ?
H21B C21 H21A 107.9(10) . . ?
H21C C21 H21A 108.1(10) . . ?
H21B C21 C19 112.0(8) . . ?
H21C C21 C19 109.3(8) . . ?
H21A C21 C19 110.5(8) . . ?
H22B C22 H22C 106.6(11) . . ?
H22B C22 H22A 106.9(10) . . ?
H22C C22 H22A 109.3(11) . . ?
H22B C22 C19 109.7(8) . . ?
H22C C22 C19 112.8(9) . . ?
H22A C22 C19 111.3(7) . . ?

loop_
_geom_bond_atom_site_label_1
_geom_bond_atom_site_label_2
_geom_bond_distance
_geom_bond_site_symmetry_2
_geom_bond_publ_flag
Ir1 H2 1.581(14) . ?
Ir1 H1 1.609(11) . ?
Ir1 C1 2.051(5) . ?
Ir1 P2 2.284(6) . ?
Ir1 P1 2.285(6) . ?
P1 O1 1.678(6) . ?
P1 C7 1.864(6) . ?
P1 C11 1.873(7) . ?
P2 O2 1.677(7) . ?
P2 C15 1.872(7) . ?
P2 C19 1.875(6) . ?
O1 C2 1.379(6) . ?
O2 C6 1.392(6) . ?
C1 C6 1.401(6) . ?
C1 C2 1.412(5) . ?
C2 C3 1.405(5) . ?
C3 H3 1.081(10) . ?
C3 C4 1.396(6) . ?
C4 H4 1.090(10) . ?
C4 C5 1.416(6) . ?
C5 H5 1.070(10) . ?
C5 C6 1.411(6) . ?
C7 C10 1.542(6) . ?
C7 C8 1.544(6) . ?
C7 C9 1.544(7) . ?
C8 H8B 1.099(13) . ?
C8 H8C 1.093(15) . ?
C8 H8A 1.093(15) . ?
C9 H9B 1.04(2) . ?
C9 H9C 1.102(17) . ?
C9 H9A 1.108(16) . ?
C10 H10A 1.075(17) . ?
C10 H10B 1.096(17) . ?
C10 H10C 1.102(16) . ?
C11 C13 1.539(6) . ?
C11 C12 1.543(6) . ?
C11 C14 1.551(6) . ?
C12 H12A 1.075(13) . ?
C12 H12B 1.084(14) . ?
C12 H12C 1.097(14) . ?
C13 H13B 1.073(16) . ?
C13 H13A 1.080(16) . ?
C13 H13C 1.106(18) . ?
C14 H14B 1.082(15) . ?
C14 H14C 1.079(15) . ?
C14 H14A 1.115(16) . ?
C15 C16 1.538(7) . ?
C15 C17 1.549(7) . ?
C15 C18 1.553(7) . ?
C16 H16B 1.07(2) . ?
C16 H16A 1.076(16) . ?
C16 H16C 1.079(19) . ?
C17 H17B 1.05(2) . ?
C17 H17C 1.079(18) . ?
C17 H17A 1.083(18) . ?
C18 H18C 1.082(16) . ?
C18 H18B 1.095(19) . ?
C18 H18A 1.093(15) . ?
C19 C22 1.533(6) . ?
C19 C21 1.542(7) . ?
C19 C20 1.542(6) . ?
C20 H20A 1.072(15) . ?
C20 H20C 1.091(13) . ?
C20 H20B 1.104(16) . ?
C21 H21B 1.077(15) . ?
C21 H21C 1.080(13) . ?
C21 H21A 1.107(15) . ?
C22 H22B 1.086(13) . ?
C22 H22C 1.084(19) . ?
C22 H22A 1.095(14) . ?
